data_4125738
loop_
_publ_author_name
'Chen, Wei'
'Chen, Chi-Lin'
'Zhang, Zhiyun'
'Chen, Yi-An'
'Chao, Wei-Chih'
'Su, Jianhua'
'Tian, He'
'Chou, Pi-Tai'

_publ_section_title
;
 Snapshotting the Excited-State Planarization of Chemically Locked
 N,N'-Disubstituted Dihydrodibenzo[a,c]phenazines.
;
_journal_issue 4
_journal_name_full 'Journal of the American Chemical Society'
_journal_page_first 1636
_journal_page_last 1644
_journal_paper_doi 10.1021/jacs.6b11789
_journal_volume 139
_journal_year 2017
_chemical_formula_sum 'C49 H42 Cl2 N2 O6'
_chemical_formula_weight 825.74
_space_group_crystal_system triclinic
_space_group_IT_number 2
_space_group_name_Hall '-P 1'
_space_group_name_H-M_alt 'P -1'
_symmetry_space_group_name_Hall '-P 1'
_symmetry_space_group_name_H-M 'P -1'
_atom_sites_solution_hydrogens geom
_audit_creation_method SHELXL-2014/7
_cell_angle_alpha 88.7303(9)
_cell_angle_beta 77.5830(9)
_cell_angle_gamma 74.5428(9)
_cell_formula_units_Z 2
_cell_length_a 9.1275(2)
_cell_length_b 12.7976(3)
_cell_length_c 18.3106(4)
_cell_measurement_reflns_used 9860
_cell_measurement_temperature 200(2)
_cell_measurement_theta_max 70.00
_cell_measurement_theta_min 3.59
_cell_volume 2011.87(8)
_computing_cell_refinement 'Bruker SAINT'
_computing_data_collection 'Bruker APEX3'
_computing_data_reduction 'Bruker SAINT'
_computing_molecular_graphics 'Bruker SHELXTL'
_computing_publication_material 'Bruker SHELXTL'
_computing_structure_refinement 'SHELXL-2014/7 (Sheldrick, 2014)'
_computing_structure_solution 'SHELXS-97 (Sheldrick 2008)'
_diffrn_ambient_temperature 200(2)
_diffrn_measured_fraction_theta_full 0.996
_diffrn_measured_fraction_theta_max 0.996
_diffrn_measurement_device_type 'Bruker D8 VENTURE'
_diffrn_measurement_method '\f and \w scans'
_diffrn_radiation_type CuK\a
_diffrn_radiation_wavelength 1.54178
_diffrn_reflns_av_R_equivalents 0.0126
_diffrn_reflns_av_unetI/netI 0.0201
_diffrn_reflns_Laue_measured_fraction_full 0.996
_diffrn_reflns_Laue_measured_fraction_max 0.996
_diffrn_reflns_limit_h_max 11
_diffrn_reflns_limit_h_min -11
_diffrn_reflns_limit_k_max 15
_diffrn_reflns_limit_k_min -15
_diffrn_reflns_limit_l_max 22
_diffrn_reflns_limit_l_min -20
_diffrn_reflns_number 12581
_diffrn_reflns_point_group_measured_fraction_full 0.996
_diffrn_reflns_point_group_measured_fraction_max 0.996
_diffrn_reflns_theta_full 67.679
_diffrn_reflns_theta_max 69.994
_diffrn_reflns_theta_min 2.472
_exptl_absorpt_coefficient_mu 1.897
_exptl_absorpt_correction_T_max 0.7533
_exptl_absorpt_correction_T_min 0.6421
_exptl_absorpt_correction_type multi-scan
_exptl_absorpt_process_details 'SADABS (Bruker, 2014)'
_exptl_crystal_colour colourless
_exptl_crystal_density_diffrn 1.363
_exptl_crystal_description block
_exptl_crystal_F_000 864
_exptl_crystal_size_max 0.200
_exptl_crystal_size_mid 0.140
_exptl_crystal_size_min 0.130
_refine_diff_density_max 2.156
_refine_diff_density_min -0.948
_refine_diff_density_rms 0.074
_refine_ls_extinction_method none
_refine_ls_goodness_of_fit_ref 0.982
_refine_ls_hydrogen_treatment constr
_refine_ls_matrix_type full
_refine_ls_number_parameters 542
_refine_ls_number_reflns 7603
_refine_ls_number_restraints 24
_refine_ls_restrained_S_all 0.987
_refine_ls_R_factor_all 0.0951
_refine_ls_R_factor_gt 0.0860
_refine_ls_shift/su_max 0.003
_refine_ls_shift/su_mean 0.000
_refine_ls_structure_factor_coef Fsqd
_refine_ls_weighting_details 'w=1/[\s^2^(Fo^2^)+(0.1708P)^2^+2.5081P] where P=(Fo^2^+2Fc^2^)/3'
_refine_ls_weighting_scheme calc
_refine_ls_wR_factor_gt 0.2570
_refine_ls_wR_factor_ref 0.2691
_reflns_Friedel_coverage 0.000
_reflns_number_gt 6511
_reflns_number_total 7603
_reflns_threshold_expression 'I > 2\s(I)'
_cod_data_source_file ja6b11789_si_004.cif
_cod_data_source_block ic17652
_cod_database_code 4125738
_shelx_shelxl_version_number 2014/7
_shelx_space_group_comment
; 
The symmetry employed for this shelxl refinement is uniquely defined 
by the following loop, which should always be used as a source of 
symmetry information in preference to the above space-group names. 
They are only intended as comments. 
;
_shelx_estimated_absorpt_t_min 0.703
_shelx_estimated_absorpt_t_max 0.791

loop_
_space_group_symop_operation_xyz
'x, y, z'
'-x, -y, -z'

loop_
_atom_site_label
_atom_site_type_symbol
_atom_site_fract_x
_atom_site_fract_y
_atom_site_fract_z
_atom_site_U_iso_or_equiv
_atom_site_adp_type
_atom_site_occupancy
_atom_site_site_symmetry_order
_atom_site_calc_flag
_atom_site_refinement_flags_posn
_atom_site_refinement_flags_adp
_atom_site_refinement_flags_occupancy
_atom_site_disorder_assembly
_atom_site_disorder_group
O1 O -0.0118(4) 1.0855(2) 0.66342(15) 0.0637(7) Uani 1 1 d . . . . .
O2 O -0.0953(5) 1.2600(2) 0.6393(2) 0.0864(10) Uani 1 1 d . . . . .
O3 O 0.3646(2) 0.60889(16) 0.46537(10) 0.0361(4) Uani 1 1 d . . . . .
O4 O 0.4239(3) 0.5583(2) 0.34384(12) 0.0528(6) Uani 1 1 d . . . . .
O5 O 0.2049(3) 1.08793(18) 0.38978(15) 0.0533(6) Uani 1 1 d . . . . .
O6 O 0.4532(3) 0.94635(17) 0.40254(15) 0.0526(6) Uani 1 1 d . . . . .
N1 N -0.1431(3) 0.7108(2) 0.87349(13) 0.0397(6) Uani 1 1 d . . . . .
N2 N -0.0279(3) 0.5268(2) 0.78623(13) 0.0364(5) Uani 1 1 d . . . . .
C1 C -0.2528(3) 0.6614(3) 0.85264(15) 0.0383(6) Uani 1 1 d . . . . .
C2 C -0.4116(3) 0.7011(3) 0.88049(17) 0.0439(7) Uani 1 1 d . . . . .
H2 H -0.4509 0.7626 0.9141 0.053 Uiso 1 1 calc R U . . .
C3 C -0.5129(3) 0.6499(3) 0.85875(18) 0.0473(8) Uani 1 1 d . . . . .
H3 H -0.6221 0.6772 0.8768 0.057 Uiso 1 1 calc R U . . .
C4 C -0.4550(4) 0.5593(3) 0.81093(17) 0.0461(7) Uani 1 1 d . . . . .
H4 H -0.5249 0.5256 0.7955 0.055 Uiso 1 1 calc R U . . .
C5 C -0.2960(3) 0.5171(3) 0.78534(16) 0.0412(7) Uani 1 1 d . . . . .
H5 H -0.2569 0.4533 0.7539 0.049 Uiso 1 1 calc R U . . .
C6 C -0.1940(3) 0.5686(2) 0.80583(14) 0.0360(6) Uani 1 1 d . . . . .
C7 C -0.0118(3) 0.6304(3) 0.88985(15) 0.0379(6) Uani 1 1 d . . . . .
C8 C 0.0448(3) 0.6434(3) 0.95566(16) 0.0426(7) Uani 1 1 d . . . . .
C9 C -0.0228(4) 0.7349(3) 1.00440(19) 0.0532(8) Uani 1 1 d . . . . .
H9 H -0.1105 0.7885 0.9950 0.064 Uiso 1 1 calc R U . . .
C10 C 0.0361(5) 0.7479(4) 1.0655(2) 0.0664(10) Uani 1 1 d . . . . .
H10 H -0.0106 0.8099 1.0982 0.080 Uiso 1 1 calc R U . . .
C11 C 0.1657(5) 0.6686(4) 1.0792(2) 0.0650(11) Uani 1 1 d . . . . .
H11 H 0.2073 0.6777 1.1212 0.078 Uiso 1 1 calc R U . . .
C12 C 0.2324(4) 0.5795(3) 1.03336(19) 0.0551(9) Uani 1 1 d . . . . .
H12 H 0.3199 0.5270 1.0440 0.066 Uiso 1 1 calc R U . . .
C13 C 0.1748(4) 0.5620(3) 0.96951(17) 0.0447(7) Uani 1 1 d . . . . .
C14 C 0.2409(3) 0.4664(3) 0.92057(16) 0.0437(7) Uani 1 1 d . . . . .
C15 C 0.3684(4) 0.3831(3) 0.93205(19) 0.0555(9) Uani 1 1 d . . . . .
H15 H 0.4158 0.3906 0.9723 0.067 Uiso 1 1 calc R U . . .
C16 C 0.4259(4) 0.2918(4) 0.8867(2) 0.0641(11) Uani 1 1 d . . . . .
H16 H 0.5127 0.2368 0.8956 0.077 Uiso 1 1 calc R U . . .
C17 C 0.3580(4) 0.2782(3) 0.8271(2) 0.0592(9) Uani 1 1 d . . . . .
H17 H 0.3974 0.2139 0.7962 0.071 Uiso 1 1 calc R U . . .
C18 C 0.2342(4) 0.3586(3) 0.81377(17) 0.0491(8) Uani 1 1 d . . . . .
H18 H 0.1882 0.3495 0.7733 0.059 Uiso 1 1 calc R U . . .
C19 C 0.1746(3) 0.4540(3) 0.85899(16) 0.0406(7) Uani 1 1 d . . . . .
C20 C 0.0471(3) 0.5404(3) 0.84490(15) 0.0373(6) Uani 1 1 d . . . . .
C21 C -0.1209(4) 0.8073(3) 0.83963(16) 0.0417(7) Uani 1 1 d . . . . .
C22 C 0.0153(4) 0.8376(3) 0.8364(2) 0.0528(8) Uani 1 1 d . . . . .
H22 H 0.0979 0.7911 0.8550 0.063 Uiso 1 1 calc R U . . .
C23 C 0.0321(5) 0.9350(3) 0.8061(2) 0.0616(10) Uani 1 1 d . . . . .
H23 H 0.1265 0.9540 0.8046 0.074 Uiso 1 1 calc R U . . .
C24 C -0.0841(5) 1.0051(3) 0.7782(2) 0.0591(9) Uani 1 1 d . . . . .
C25 C -0.2177(5) 0.9737(3) 0.7802(2) 0.0593(9) Uani 1 1 d . . . . .
H25 H -0.2988 1.0201 0.7604 0.071 Uiso 1 1 calc R U . . .
C26 C -0.2380(4) 0.8775(3) 0.80979(19) 0.0506(8) Uani 1 1 d . . . . .
H26 H -0.3319 0.8585 0.8100 0.061 Uiso 1 1 calc R U . . .
C27 C -0.0643(6) 1.1085(3) 0.7432(2) 0.0729(12) Uani 1 1 d . . . . .
H27A H -0.1644 1.1655 0.7541 0.087 Uiso 1 1 calc R U . . .
H27B H 0.0134 1.1339 0.7630 0.087 Uiso 1 1 calc R U . . .
C28 C -0.0383(4) 1.1678(3) 0.6184(2) 0.0512(8) Uani 1 1 d . . . . .
C29 C 0.0026(4) 1.1272(3) 0.5390(2) 0.0535(8) Uani 1 1 d . . . . .
H29A H -0.0756 1.0903 0.5311 0.064 Uiso 1 1 calc R U . . .
H29B H 0.1048 1.0724 0.5302 0.064 Uiso 1 1 calc R U . . .
C30 C 0.0109(5) 1.2139(3) 0.4811(2) 0.0597(9) Uani 1 1 d . . . . .
H30A H -0.0917 1.2680 0.4882 0.072 Uiso 1 1 calc R U . . .
H30B H 0.0883 1.2517 0.4885 0.072 Uiso 1 1 calc R U . . .
C31 C 0.0556(4) 1.1653(3) 0.4028(2) 0.0605(10) Uani 1 1 d . . . . .
H31A H -0.0236 1.1294 0.3949 0.073 Uiso 1 1 calc R U . . .
H31B H 0.0581 1.2237 0.3666 0.073 Uiso 1 1 calc R U . . .
C32 C 0.3352(4) 1.1247(2) 0.37588(17) 0.0443(7) Uani 1 1 d . . . . .
C33 C 0.3424(5) 1.2289(3) 0.35648(19) 0.0533(8) Uani 1 1 d . . . . .
H33 H 0.2496 1.2832 0.3541 0.064 Uiso 1 1 calc R U . . .
C34 C 0.4836(5) 1.2541(3) 0.3405(2) 0.0558(9) Uani 1 1 d . . . . .
H34 H 0.4874 1.3256 0.3270 0.067 Uiso 1 1 calc R U . . .
C35 C 0.6183(5) 1.1769(3) 0.3442(2) 0.0562(9) Uani 1 1 d . . . . .
H35 H 0.7151 1.1948 0.3325 0.067 Uiso 1 1 calc R U . . .
C36 C 0.6136(4) 1.0721(3) 0.3650(2) 0.0525(8) Uani 1 1 d . . . . .
H36 H 0.7069 1.0189 0.3681 0.063 Uiso 1 1 calc R U . . .
C37 C 0.4730(4) 1.0460(2) 0.38104(18) 0.0435(7) Uani 1 1 d . . . . .
C38 C 0.5827(4) 0.8666(3) 0.4179(2) 0.0493(8) Uani 1 1 d . . . . .
H38A H 0.6213 0.8932 0.4585 0.059 Uiso 1 1 calc R U . . .
H38B H 0.6681 0.8494 0.3728 0.059 Uiso 1 1 calc R U . . .
C39 C 0.5278(4) 0.7668(2) 0.44150(19) 0.0463(7) Uani 1 1 d . . . . .
H39A H 0.6123 0.7119 0.4579 0.056 Uiso 1 1 calc R U . . .
H39B H 0.4376 0.7865 0.4845 0.056 Uiso 1 1 calc R U . . .
C40 C 0.4818(5) 0.7190(3) 0.37874(18) 0.0536(8) Uani 1 1 d . . . . .
H40A H 0.4006 0.7764 0.3621 0.064 Uiso 1 1 calc R U . . .
H40B H 0.5735 0.7010 0.3365 0.064 Uiso 1 1 calc R U . . .
C41 C 0.4224(3) 0.6206(3) 0.39227(16) 0.0398(6) Uani 1 1 d . . . . .
C42 C 0.2976(3) 0.5181(2) 0.48004(15) 0.0344(6) Uani 1 1 d . . . . .
H42A H 0.3809 0.4492 0.4694 0.041 Uiso 1 1 calc R U . . .
H42B H 0.2242 0.5196 0.4471 0.041 Uiso 1 1 calc R U . . .
C43 C 0.2134(3) 0.5245(2) 0.56037(14) 0.0305(5) Uani 1 1 d . . . . .
C44 C 0.0962(4) 0.4728(2) 0.58081(17) 0.0406(7) Uani 1 1 d . . . . .
H44 H 0.0693 0.4361 0.5432 0.049 Uiso 1 1 calc R U . . .
C45 C 0.0171(4) 0.4729(3) 0.65411(17) 0.0428(7) Uani 1 1 d . . . . .
H45 H -0.0625 0.4364 0.6662 0.051 Uiso 1 1 calc R U . . .
C46 C 0.0532(3) 0.5260(2) 0.71014(14) 0.0318(6) Uani 1 1 d . . . . .
C47 C 0.1711(3) 0.5778(2) 0.69069(16) 0.0377(6) Uani 1 1 d . . . . .
H47 H 0.1978 0.6143 0.7284 0.045 Uiso 1 1 calc R U . . .
C48 C 0.2501(3) 0.5767(2) 0.61694(15) 0.0353(6) Uani 1 1 d . . . . .
H48 H 0.3308 0.6123 0.6049 0.042 Uiso 1 1 calc R U . . .
C49 C 0.2252(11) 0.9504(8) 0.9541(6) 0.098(2) Uani 0.555(4) 1 d D U P A 1
H49A H 0.1189 0.9998 0.9685 0.118 Uiso 0.555(4) 1 calc R U P A 1
H49B H 0.2180 0.8823 0.9324 0.118 Uiso 0.555(4) 1 calc R U P A 1
Cl1 Cl 0.307(6) 0.923(6) 1.0318(19) 1.41(6) Uani 0.555(4) 1 d D U P A 1
Cl2 Cl 0.3432(5) 1.0106(5) 0.8892(3) 0.1870(18) Uani 0.555(4) 1 d D U P A 1
C49' C 0.4253(12) 1.0047(9) 0.9833(8) 0.098(2) Uani 0.445(4) 1 d D . P A -2
H49C H 0.4757 1.0214 1.0226 0.118 Uiso 0.445(4) 1 calc R U P A -2
H49D H 0.5060 0.9605 0.9425 0.118 Uiso 0.445(4) 1 calc R U P A -2
Cl1' Cl 0.319(4) 1.123(3) 0.949(4) 1.41(6) Uani 0.445(4) 1 d D . P A -2
Cl2' Cl 0.2778(6) 0.9351(6) 1.0212(4) 0.1870(18) Uani 0.445(4) 1 d D . P A -2

loop_
_atom_site_aniso_label
_atom_site_aniso_U_11
_atom_site_aniso_U_22
_atom_site_aniso_U_33
_atom_site_aniso_U_23
_atom_site_aniso_U_13
_atom_site_aniso_U_12
O1 0.0819(18) 0.0405(12) 0.0594(15) 0.0094(11) -0.0046(13) -0.0098(12)
O2 0.132(3) 0.0392(14) 0.087(2) 0.0018(14) -0.025(2) -0.0207(16)
O3 0.0415(10) 0.0408(10) 0.0277(9) 0.0024(8) -0.0040(8) -0.0167(8)
O4 0.0666(15) 0.0612(14) 0.0315(11) -0.0042(10) -0.0038(10) -0.0239(12)
O5 0.0457(12) 0.0420(12) 0.0702(16) 0.0104(11) -0.0169(11) -0.0056(10)
O6 0.0426(12) 0.0356(11) 0.0775(17) 0.0170(11) -0.0125(11) -0.0089(9)
N1 0.0355(12) 0.0513(14) 0.0349(12) 0.0056(10) -0.0103(10) -0.0142(11)
N2 0.0302(11) 0.0531(14) 0.0280(11) 0.0090(10) -0.0074(9) -0.0145(10)
C1 0.0360(14) 0.0509(16) 0.0312(13) 0.0123(12) -0.0097(11) -0.0157(12)
C2 0.0358(15) 0.0556(18) 0.0373(15) 0.0086(13) -0.0057(12) -0.0094(13)
C3 0.0305(14) 0.069(2) 0.0423(16) 0.0166(15) -0.0068(12) -0.0146(14)
C4 0.0391(15) 0.070(2) 0.0362(15) 0.0135(14) -0.0119(12) -0.0240(14)
C5 0.0381(15) 0.0588(18) 0.0306(14) 0.0092(12) -0.0092(11) -0.0186(13)
C6 0.0315(13) 0.0530(16) 0.0252(12) 0.0122(11) -0.0067(10) -0.0150(12)
C7 0.0329(13) 0.0549(17) 0.0298(13) 0.0101(12) -0.0075(11) -0.0183(12)
C8 0.0391(15) 0.0649(19) 0.0311(14) 0.0117(13) -0.0090(12) -0.0260(14)
C9 0.0528(19) 0.071(2) 0.0401(17) 0.0005(15) -0.0116(14) -0.0223(17)
C10 0.076(3) 0.087(3) 0.0457(19) -0.0021(19) -0.0188(18) -0.033(2)
C11 0.080(3) 0.093(3) 0.0415(18) 0.0123(19) -0.0296(18) -0.043(2)
C12 0.0522(19) 0.087(3) 0.0414(17) 0.0231(17) -0.0227(15) -0.0354(18)
C13 0.0384(15) 0.070(2) 0.0344(15) 0.0182(14) -0.0118(12) -0.0279(14)
C14 0.0339(14) 0.068(2) 0.0335(14) 0.0204(14) -0.0086(11) -0.0220(14)
C15 0.0415(17) 0.084(3) 0.0428(17) 0.0265(17) -0.0151(14) -0.0172(17)
C16 0.0465(19) 0.081(3) 0.054(2) 0.031(2) -0.0114(16) -0.0006(18)
C17 0.0515(19) 0.066(2) 0.0471(19) 0.0157(16) -0.0037(15) -0.0009(16)
C18 0.0429(16) 0.066(2) 0.0331(15) 0.0137(14) -0.0059(12) -0.0079(14)
C19 0.0318(14) 0.0600(18) 0.0294(13) 0.0151(12) -0.0043(11) -0.0143(13)
C20 0.0307(13) 0.0581(17) 0.0258(13) 0.0123(12) -0.0065(10) -0.0172(12)
C21 0.0434(16) 0.0493(17) 0.0317(14) -0.0002(12) -0.0036(12) -0.0146(13)
C22 0.0493(18) 0.061(2) 0.0519(19) 0.0069(16) -0.0111(15) -0.0222(16)
C23 0.070(2) 0.065(2) 0.058(2) 0.0052(17) -0.0087(18) -0.0360(19)
C24 0.079(3) 0.0496(19) 0.0485(19) -0.0009(15) -0.0067(17) -0.0219(18)
C25 0.068(2) 0.0501(19) 0.057(2) 0.0041(16) -0.0132(17) -0.0107(17)
C26 0.0517(18) 0.0510(18) 0.0496(18) 0.0060(14) -0.0117(15) -0.0144(15)
C27 0.105(3) 0.050(2) 0.064(2) 0.0003(18) -0.006(2) -0.030(2)
C28 0.0504(18) 0.0333(15) 0.073(2) 0.0081(14) -0.0163(16) -0.0140(13)
C29 0.058(2) 0.0339(15) 0.069(2) 0.0081(14) -0.0180(17) -0.0092(14)
C30 0.057(2) 0.0358(16) 0.076(3) 0.0128(16) -0.0122(18) 0.0024(14)
C31 0.051(2) 0.0507(19) 0.073(2) 0.0162(17) -0.0209(18) 0.0032(15)
C32 0.0543(18) 0.0390(15) 0.0392(15) 0.0072(12) -0.0139(13) -0.0097(13)
C33 0.075(2) 0.0379(16) 0.0480(18) 0.0099(13) -0.0227(16) -0.0093(15)
C34 0.091(3) 0.0386(16) 0.0457(18) 0.0119(13) -0.0211(18) -0.0268(17)
C35 0.070(2) 0.0530(19) 0.0522(19) 0.0060(15) -0.0096(17) -0.0314(18)
C36 0.0518(19) 0.0458(17) 0.059(2) 0.0055(15) -0.0097(15) -0.0141(14)
C37 0.0507(17) 0.0352(14) 0.0437(16) 0.0067(12) -0.0094(13) -0.0109(13)
C38 0.0462(17) 0.0385(16) 0.065(2) 0.0116(14) -0.0190(15) -0.0095(13)
C39 0.0529(18) 0.0361(15) 0.0510(18) 0.0091(13) -0.0171(14) -0.0098(13)
C40 0.070(2) 0.061(2) 0.0339(15) 0.0073(14) -0.0015(15) -0.0326(18)
C41 0.0414(15) 0.0489(16) 0.0284(13) 0.0042(12) -0.0053(11) -0.0132(12)
C42 0.0325(13) 0.0379(14) 0.0330(14) -0.0001(11) -0.0054(10) -0.0112(11)
C43 0.0299(12) 0.0277(12) 0.0310(13) 0.0030(10) -0.0060(10) -0.0035(9)
C44 0.0438(16) 0.0473(16) 0.0353(14) -0.0056(12) -0.0053(12) -0.0220(13)
C45 0.0441(16) 0.0499(17) 0.0385(15) -0.0007(12) -0.0026(12) -0.0246(13)
C46 0.0307(13) 0.0353(13) 0.0280(13) 0.0070(10) -0.0062(10) -0.0070(10)
C47 0.0397(14) 0.0493(16) 0.0300(13) 0.0018(11) -0.0106(11) -0.0194(12)
C48 0.0332(13) 0.0452(15) 0.0323(13) 0.0037(11) -0.0076(11) -0.0184(11)
C49 0.085(4) 0.076(4) 0.110(5) -0.013(4) -0.006(4) 0.009(3)
Cl1 1.41(6) 1.41(6) 1.40(6) 0.04(2) -0.29(2) -0.37(3)
Cl2 0.115(2) 0.198(4) 0.207(4) 0.069(3) -0.010(2) 0.003(2)
C49' 0.085(4) 0.076(4) 0.110(5) -0.013(4) -0.006(4) 0.009(3)
Cl1' 1.41(6) 1.41(6) 1.40(6) 0.04(2) -0.29(2) -0.37(3)
Cl2' 0.115(2) 0.198(4) 0.207(4) 0.069(3) -0.010(2) 0.003(2)

loop_
_atom_type_symbol
_atom_type_description
_atom_type_scat_dispersion_real
_atom_type_scat_dispersion_imag
_atom_type_scat_source
C C 0.0181 0.0091 'International Tables Vol C Tables 4.2.6.8 and 6.1.1.4'
H H 0.0000 0.0000 'International Tables Vol C Tables 4.2.6.8 and 6.1.1.4'
N N 0.0311 0.0180 'International Tables Vol C Tables 4.2.6.8 and 6.1.1.4'
O O 0.0492 0.0322 'International Tables Vol C Tables 4.2.6.8 and 6.1.1.4'
Cl Cl 0.3639 0.7018 'International Tables Vol C Tables 4.2.6.8 and 6.1.1.4'

loop_
_geom_angle_atom_site_label_1
_geom_angle_atom_site_label_2
_geom_angle_atom_site_label_3
_geom_angle
C28 O1 C27 117.8(3)
C41 O3 C42 114.3(2)
C32 O5 C31 118.7(3)
C37 O6 C38 118.1(3)
C21 N1 C1 119.4(2)
C21 N1 C7 119.5(2)
C1 N1 C7 111.3(2)
C20 N2 C46 119.3(2)
C20 N2 C6 113.4(2)
C46 N2 C6 120.0(2)
C2 C1 C6 120.6(3)
C2 C1 N1 121.6(3)
C6 C1 N1 117.7(3)
C1 C2 C3 119.3(3)
C4 C3 C2 120.1(3)
C3 C4 C5 120.6(3)
C4 C5 C6 119.7(3)
C5 C6 C1 119.6(3)
C5 C6 N2 123.5(3)
C1 C6 N2 116.8(2)
C20 C7 N1 117.7(2)
C20 C7 C8 122.0(3)
N1 C7 C8 120.1(3)
C9 C8 C13 120.2(3)
C9 C8 C7 121.6(3)
C13 C8 C7 118.1(3)
C10 C9 C8 120.9(4)
C9 C10 C11 119.4(4)
C12 C11 C10 120.9(3)
C11 C12 C13 121.8(4)
C8 C13 C12 116.8(3)
C8 C13 C14 120.1(3)
C12 C13 C14 123.1(3)
C15 C14 C19 118.0(3)
C15 C14 C13 122.4(3)
C19 C14 C13 119.7(3)
C16 C15 C14 121.5(3)
C15 C16 C17 120.6(3)
C18 C17 C16 119.5(4)
C17 C18 C19 121.0(3)
C18 C19 C14 119.5(3)
C18 C19 C20 121.9(3)
C14 C19 C20 118.6(3)
C7 C20 N2 118.9(3)
C7 C20 C19 121.3(3)
N2 C20 C19 119.5(3)
C22 C21 C26 117.5(3)
C22 C21 N1 121.4(3)
C26 C21 N1 121.0(3)
C23 C22 C21 120.7(4)
C24 C23 C22 121.9(4)
C25 C24 C23 117.3(3)
C25 C24 C27 120.6(4)
C23 C24 C27 122.0(4)
C24 C25 C26 122.3(4)
C25 C26 C21 120.4(3)
O1 C27 C24 106.9(3)
O2 C28 O1 124.3(4)
O2 C28 C29 125.3(3)
O1 C28 C29 110.3(3)
C28 C29 C30 115.1(3)
C31 C30 C29 111.3(3)
O5 C31 C30 111.1(3)
O5 C32 C33 126.3(3)
O5 C32 C37 114.6(3)
C33 C32 C37 119.1(3)
C34 C33 C32 120.4(3)
C35 C34 C33 120.5(3)
C34 C35 C36 120.1(3)
C37 C36 C35 119.8(3)
O6 C37 C36 125.3(3)
O6 C37 C32 114.7(3)
C36 C37 C32 120.0(3)
O6 C38 C39 107.0(3)
C40 C39 C38 111.5(3)
C41 C40 C39 118.9(3)
O4 C41 O3 122.9(3)
O4 C41 C40 124.3(3)
O3 C41 C40 112.8(2)
O3 C42 C43 109.4(2)
C44 C43 C48 117.3(2)
C44 C43 C42 119.1(2)
C48 C43 C42 123.5(2)
C45 C44 C43 122.0(3)
C44 C45 C46 120.3(3)
C45 C46 C47 118.4(2)
C45 C46 N2 120.9(2)
C47 C46 N2 120.7(2)
C48 C47 C46 120.8(3)
C47 C48 C43 121.1(2)
Cl1 C49 Cl2 107.8(8)
Cl1' C49' Cl2' 103.3(8)

loop_
_geom_bond_atom_site_label_1
_geom_bond_atom_site_label_2
_geom_bond_distance
O1 C28 1.327(4)
O1 C27 1.447(5)
O2 C28 1.191(4)
O3 C41 1.350(3)
O3 C42 1.446(3)
O4 C41 1.201(4)
O5 C32 1.365(4)
O5 C31 1.430(4)
O6 C37 1.373(4)
O6 C38 1.416(4)
N1 C21 1.413(4)
N1 C1 1.435(4)
N1 C7 1.437(4)
N2 C20 1.429(3)
N2 C46 1.429(3)
N2 C6 1.434(4)
C1 C2 1.386(4)
C1 C6 1.393(4)
C2 C3 1.391(5)
C3 C4 1.381(5)
C4 C5 1.385(4)
C5 C6 1.390(4)
C7 C20 1.347(4)
C7 C8 1.439(4)
C8 C9 1.404(5)
C8 C13 1.420(5)
C9 C10 1.372(5)
C10 C11 1.403(7)
C11 C12 1.353(6)
C12 C13 1.425(4)
C13 C14 1.445(5)
C14 C15 1.403(5)
C14 C19 1.419(4)
C15 C16 1.364(6)
C16 C17 1.400(6)
C17 C18 1.372(5)
C18 C19 1.403(5)
C19 C20 1.441(4)
C21 C22 1.388(5)
C21 C26 1.402(5)
C22 C23 1.384(5)
C23 C24 1.378(6)
C24 C25 1.375(6)
C24 C27 1.495(5)
C25 C26 1.376(5)
C28 C29 1.489(6)
C29 C30 1.522(5)
C30 C31 1.503(6)
C32 C33 1.387(4)
C32 C37 1.407(4)
C33 C34 1.381(6)
C34 C35 1.370(6)
C35 C36 1.395(5)
C36 C37 1.381(5)
C38 C39 1.514(4)
C39 C40 1.499(5)
C40 C41 1.495(4)
C42 C43 1.499(4)
C43 C44 1.385(4)
C43 C48 1.389(4)
C44 C45 1.380(4)
C45 C46 1.385(4)
C46 C47 1.388(4)
C47 C48 1.386(4)
C49 Cl1 1.734(10)
C49 Cl2 1.737(8)
C49' Cl1' 1.750(10)
C49' Cl2' 1.816(9)
